data_7131425
loop_
_publ_author_name
'Jung, Cheolwon'
'Choi, Sang Beom'
'Park, Jaewoo'
'Jung, Minji'
'Kim, Jonghoon'
'Oh, Hyunchul'
'Kim, Jaheon'

_publ_section_title
;
 Porous zeolitic imidazolate frameworks assembled with highly-flattened
 tetrahedral copper(II) centres and 2-nitroimidazolates.
;
_journal_issue 27
_journal_name_full 'Chemical communications (Cambridge, England)'
_journal_page_first 4040
_journal_page_last 4043
_journal_paper_doi 10.1039/d2cc06797h
_journal_volume 59
_journal_year 2023
_chemical_formula_moiety 'C6 H4 Cu N6 O4'
_chemical_formula_sum 'C6 H4 Cu N6 O4'
_chemical_formula_weight 287.69
_chemical_name_common Cu-ZIF-gis
_chemical_name_systematic di(2-nitroimidazolate)copper(II)
_space_group_crystal_system tetragonal
_space_group_IT_number 109
_space_group_name_Hall 'I 4bw -2'
_space_group_name_H-M_alt 'I 41 m d'
_atom_sites_solution_hydrogens geom
_audit_creation_method SHELXL-2018/3
_audit_update_record
;
2022-05-29 deposited with the CCDC.	2023-03-16 downloaded from the CCDC.
;
_cell_angle_alpha 90
_cell_angle_beta 90
_cell_angle_gamma 90
_cell_formula_units_Z 16
_cell_length_a 23.439(3)
_cell_length_b 23.439(3)
_cell_length_c 7.7040(15)
_cell_measurement_reflns_used 27517
_cell_measurement_temperature 298(2)
_cell_measurement_theta_max 33.749
_cell_measurement_theta_min 0.401
_cell_volume 4232.5(11)
_computing_cell_refinement 'HKL3000sm (Otwinowski & Minor, 1997)'
_computing_data_collection 'PAL BL2D-SMDC Program (Shin et. al, 2016)'
_computing_data_reduction 'HKL3000sm (Otwinowski & Minor, 1997)'
_computing_structure_refinement 'SHELXL-2018/3 (Sheldrick, 2018)'
_computing_structure_solution 'SHELXT 2018/2 (Sheldrick, 2018)'
_diffrn_ambient_temperature 298(2)
_diffrn_measured_fraction_theta_full 0.991
_diffrn_measured_fraction_theta_max 0.993
_diffrn_measurement_device_type 'Rayonix MX225HS CCD area detector'
_diffrn_measurement_method 'omega scan'
_diffrn_radiation_type synchrotron
_diffrn_radiation_wavelength 0.700
_diffrn_reflns_av_R_equivalents 0.0206
_diffrn_reflns_av_unetI/netI 0.0277
_diffrn_reflns_Laue_measured_fraction_full 0.991
_diffrn_reflns_Laue_measured_fraction_max 0.993
_diffrn_reflns_limit_h_max 31
_diffrn_reflns_limit_h_min -31
_diffrn_reflns_limit_k_max 22
_diffrn_reflns_limit_k_min -21
_diffrn_reflns_limit_l_max 10
_diffrn_reflns_limit_l_min -10
_diffrn_reflns_number 5155
_diffrn_reflns_point_group_measured_fraction_full 0.992
_diffrn_reflns_point_group_measured_fraction_max 0.994
_diffrn_reflns_theta_full 24.835
_diffrn_reflns_theta_max 27.814
_diffrn_reflns_theta_min 1.711
_diffrn_source 'PLSII 2D bending magnet'
_exptl_absorpt_coefficient_mu 1.998
_exptl_absorpt_correction_T_max 1.000
_exptl_absorpt_correction_T_min 0.578
_exptl_absorpt_correction_type empirical
_exptl_absorpt_process_details 'HKL3000sm Scalepack(Otwinowski et.al,2003)'
_exptl_crystal_colour blue
_exptl_crystal_density_diffrn 1.806
_exptl_crystal_description 'square plate'
_exptl_crystal_F_000 2288
_exptl_crystal_recrystallization_method 'Solvothermal reactions'
_exptl_crystal_size_max 0.092
_exptl_crystal_size_mid 0.090
_exptl_crystal_size_min 0.042
_refine_diff_density_max 0.256
_refine_diff_density_min -0.468
_refine_diff_density_rms 0.049
_refine_ls_abs_structure_details
;
 Flack x determined using 1196 quotients [(I+)-(I-)]/[(I+)+(I-)]
 (Parsons, Flack and Wagner, Acta Cryst. B69 (2013) 249-259).
;
_refine_ls_abs_structure_Flack 0.008(6)
_refine_ls_extinction_method none
_refine_ls_goodness_of_fit_ref 1.055
_refine_ls_hydrogen_treatment constr
_refine_ls_matrix_type full
_refine_ls_number_parameters 160
_refine_ls_number_reflns 2741
_refine_ls_number_restraints 1
_refine_ls_restrained_S_all 1.055
_refine_ls_R_factor_all 0.0206
_refine_ls_R_factor_gt 0.0202
_refine_ls_shift/su_max 0.002
_refine_ls_shift/su_mean 0.000
_refine_ls_structure_factor_coef Fsqd
_refine_ls_weighting_details 'w=1/[\s^2^(Fo^2^)+(0.0330P)^2^+0.7532P] where P=(Fo^2^+2Fc^2^)/3'
_refine_ls_weighting_scheme calc
_refine_ls_wR_factor_gt 0.0579
_refine_ls_wR_factor_ref 0.0581
_reflns_Friedel_coverage 0.866
_reflns_Friedel_fraction_full 0.992
_reflns_Friedel_fraction_max 0.995
_reflns_number_gt 2671
_reflns_number_total 2741
_reflns_threshold_expression 'I > 2\s(I)'
_cod_data_source_file d2cc06797h2.cif
_cod_data_source_block CuZIF-gis-RT
_cod_depositor_comments 'Adding full bibliography for 7131424--7131428.cif.'
_cod_original_cell_volume 4232.5(14)
_cod_database_code 7131425
_shelx_shelxl_version_number 2018/3
_shelx_space_group_comment
;
The symmetry employed for this shelxl refinement is uniquely defined
by the following loop, which should always be used as a source of
symmetry information in preference to the above space-group names.
They are only intended as comments.
;
_shelx_estimated_absorpt_t_min 0.838
_shelx_estimated_absorpt_t_max 0.921

loop_
_space_group_symop_operation_xyz
'x, y, z'
'-x+1/2, -y+1/2, z+1/2'
'-y, x+1/2, z+1/4'
'y+1/2, -x, z+3/4'
'x, -y, z'
'-x+1/2, y+1/2, z+1/2'
'-y, -x+1/2, z+1/4'
'y+1/2, x, z+3/4'
'x+1/2, y+1/2, z+1/2'
'-x+1, -y+1, z+1'
'-y+1/2, x+1, z+3/4'
'y+1, -x+1/2, z+5/4'
'x+1/2, -y+1/2, z+1/2'
'-x+1, y+1, z+1'
'-y+1/2, -x+1, z+3/4'
'y+1, x+1/2, z+5/4'

loop_
_atom_site_label
_atom_site_type_symbol
_atom_site_fract_x
_atom_site_fract_y
_atom_site_fract_z
_atom_site_U_iso_or_equiv
_atom_site_adp_type
_atom_site_occupancy
_atom_site_site_symmetry_order
_atom_site_calc_flag
_atom_site_refinement_flags_posn
_atom_site_refinement_flags_adp
_atom_site_refinement_flags_occupancy
_atom_site_disorder_assembly
_atom_site_disorder_group
Cu1 Cu 0.12874(2) 0.62828(2) 0.42377(7) 0.01610(9) Uani 1 1 d . . . . .
O1 O 0.24056(10) 0.63958(10) 0.2523(2) 0.0419(5) Uani 1 1 d . . . . .
O2 O 0.32668(8) 0.63515(8) 0.3530(2) 0.0328(4) Uani 1 1 d . . . . .
O3 O 0.04625(7) 0.65602(8) 0.6823(3) 0.0359(4) Uani 1 1 d . . . . .
O4 O 0.09286(10) 0.54621(7) 0.6616(3) 0.0470(5) Uani 1 1 d . . . . .
N1 N 0.19686(8) 0.62783(7) 0.5775(2) 0.0198(4) Uani 1 1 d . . . . .
N2 N 0.28678(8) 0.62791(7) 0.6811(2) 0.0205(3) Uani 1 1 d . . . . .
N3 N 0.27434(9) 0.63492(8) 0.3708(2) 0.0228(4) Uani 1 1 d . . . . .
N4 N 0.04809(8) 0.62220(8) 0.3433(3) 0.0252(4) Uani 1 1 d . . . . .
N5 N 0.000000 0.64905(10) 0.6114(3) 0.0237(5) Uani 1 2 d S T P . .
N6 N 0.14361(8) 0.54805(7) 0.3447(2) 0.0225(3) Uani 1 1 d . . . . .
N7 N 0.10367(12) 0.500000 0.5952(4) 0.0295(5) Uani 1 2 d S T P . .
C1 C 0.25252(14) 0.62931(7) 0.5431(3) 0.0174(4) Uani 1 1 d . . . . .
C2 C 0.25019(12) 0.62634(10) 0.8169(3) 0.0266(5) Uani 1 1 d . . . . .
H2 H 0.260504 0.625627 0.933487 0.032 Uiso 1 1 calc R U . . .
C3 C 0.19514(11) 0.62598(10) 0.7541(3) 0.0255(5) Uani 1 1 d . . . . .
H3 H 0.162213 0.624683 0.821338 0.031 Uiso 1 1 calc R U . . .
C4 C 0.000000 0.63162(11) 0.4303(5) 0.0218(6) Uani 1 2 d S T P . .
C5 C 0.02929(9) 0.60544(11) 0.1846(3) 0.0342(5) Uani 1 1 d . . . . .
H5 H 0.052350 0.595564 0.091052 0.041 Uiso 1 1 calc R U . . .
C6 C 0.13030(11) 0.500000 0.4261(5) 0.0213(5) Uani 1 2 d S T P . .
C7 C 0.16706(10) 0.52943(8) 0.1935(3) 0.0287(5) Uani 1 1 d . . . . .
H7 H 0.180827 0.552549 0.104779 0.034 Uiso 1 1 calc R U . . .

loop_
_atom_site_aniso_label
_atom_site_aniso_U_11
_atom_site_aniso_U_22
_atom_site_aniso_U_33
_atom_site_aniso_U_23
_atom_site_aniso_U_13
_atom_site_aniso_U_12
Cu1 0.01405(13) 0.01441(13) 0.01985(14) -0.00089(11) 0.00034(12) 0.00031(6)
O1 0.0391(12) 0.0708(14) 0.0157(7) 0.0062(8) -0.0035(8) -0.0077(10)
O2 0.0235(8) 0.0467(10) 0.0284(9) 0.0078(7) 0.0111(7) -0.0013(7)
O3 0.0278(8) 0.0494(10) 0.0304(8) -0.0066(8) -0.0047(7) -0.0054(7)
O4 0.0658(13) 0.0297(9) 0.0457(10) -0.0073(8) 0.0266(11) 0.0008(8)
N1 0.0159(8) 0.0260(9) 0.0174(8) 0.0009(6) 0.0008(7) 0.0020(6)
N2 0.0163(8) 0.0285(9) 0.0167(8) -0.0023(6) -0.0010(7) 0.0009(6)
N3 0.0241(9) 0.0257(8) 0.0185(9) 0.0027(6) 0.0044(7) -0.0022(7)
N4 0.0143(9) 0.0306(9) 0.0306(10) -0.0093(8) 0.0005(8) 0.0002(6)
N5 0.0224(12) 0.0231(12) 0.0257(12) -0.0014(10) 0.000 0.000
N6 0.0251(8) 0.0148(8) 0.0275(9) 0.0006(7) 0.0042(8) -0.0005(6)
N7 0.0313(14) 0.0256(13) 0.0315(13) 0.000 0.0108(12) 0.000
C1 0.0178(9) 0.0197(8) 0.0146(8) -0.0003(6) 0.0017(7) -0.0006(8)
C2 0.0219(13) 0.0424(14) 0.0155(9) -0.0022(8) 0.0032(9) 0.0032(9)
C3 0.0197(12) 0.0393(13) 0.0174(9) -0.0015(8) 0.0048(8) 0.0038(8)
C4 0.0182(13) 0.0214(13) 0.0259(15) -0.0030(12) 0.000 0.000
C5 0.0225(11) 0.0469(13) 0.0333(11) -0.0177(11) 0.0035(10) -0.0002(9)
C6 0.0199(12) 0.0180(13) 0.0258(14) 0.000 0.0044(12) 0.000
C7 0.0371(11) 0.0219(10) 0.0272(10) 0.0025(9) 0.0097(9) -0.0003(8)

loop_
_atom_type_symbol
_atom_type_description
_atom_type_scat_dispersion_real
_atom_type_scat_dispersion_imag
_atom_type_scat_source
C C 0.0033 0.0016 'International Tables Vol C Tables 4.2.6.8 and 6.1.1.4'
H H 0.0000 0.0000 'International Tables Vol C Tables 4.2.6.8 and 6.1.1.4'
N N 0.0063 0.0031 'International Tables Vol C Tables 4.2.6.8 and 6.1.1.4'
O O 0.0112 0.0059 'International Tables Vol C Tables 4.2.6.8 and 6.1.1.4'
Cu Cu 0.3450 1.2548 'International Tables Vol C Tables 4.2.6.8 and 6.1.1.4'

loop_
_geom_angle_atom_site_label_1
_geom_angle_atom_site_label_2
_geom_angle_atom_site_label_3
_geom_angle
_geom_angle_site_symmetry_1
_geom_angle_site_symmetry_3
_geom_angle_publ_flag
N1 Cu1 N2 89.78(7) . 4_464 ?
N1 Cu1 N4 161.08(9) . . ?
N2 Cu1 N4 94.06(7) 4_464 . ?
N1 Cu1 N6 92.09(7) . . ?
N2 Cu1 N6 161.21(7) 4_464 . ?
N4 Cu1 N6 90.19(7) . . ?
C1 N1 C3 103.2(2) . . ?
C1 N1 Cu1 131.92(16) . . ?
C3 N1 Cu1 124.87(19) . . ?
C1 N2 C2 103.63(17) . . ?
C1 N2 Cu1 125.41(18) . 3_655 ?
C2 N2 Cu1 130.96(16) . 3_655 ?
O1 N3 O2 124.4(2) . . ?
O1 N3 C1 118.3(2) . . ?
O2 N3 C1 117.4(2) . . ?
C4 N4 C5 103.1(2) . . ?
C4 N4 Cu1 129.4(2) . . ?
C5 N4 Cu1 127.45(16) . . ?
O3 N5 O3 124.5(3) 14_444 . ?
O3 N5 C4 117.74(14) 14_444 . ?
O3 N5 C4 117.74(14) . . ?
C6 N6 C7 103.15(19) . . ?
C6 N6 Cu1 127.67(18) . . ?
C7 N6 Cu1 129.12(14) . . ?
O4 N7 O4 124.4(3) 5_565 . ?
O4 N7 C6 117.78(15) 5_565 . ?
O4 N7 C6 117.78(15) . . ?
N1 C1 N2 115.5(2) . . ?
N1 C1 N3 122.6(2) . . ?
N2 C1 N3 121.8(3) . . ?
N2 C2 C3 108.8(2) . . ?
N1 C3 C2 108.8(2) . . ?
N4 C4 N4 115.9(3) . 14_444 ?
N4 C4 N5 122.04(17) . . ?
N4 C4 N5 122.04(17) 14_444 . ?
N4 C5 C5 108.93(12) . 14_444 ?
N6 C6 N6 116.2(3) 5_565 . ?
N6 C6 N7 121.87(16) 5_565 . ?
N6 C6 N7 121.87(16) . . ?
N6 C7 C7 108.72(11) . 5_565 ?

loop_
_geom_bond_atom_site_label_1
_geom_bond_atom_site_label_2
_geom_bond_distance
_geom_bond_site_symmetry_2
_geom_bond_publ_flag
Cu1 N1 1.988(2) . ?
Cu1 N2 1.9919(18) 4_464 ?
Cu1 N4 1.9946(19) . ?
Cu1 N6 2.0072(17) . ?
O1 N3 1.214(3) . ?
O2 N3 1.234(3) . ?
O3 N5 1.225(2) . ?
O4 N7 1.224(2) . ?
N1 C1 1.332(4) . ?
N1 C3 1.362(3) . ?
N2 C1 1.333(3) . ?
N2 C2 1.354(3) . ?
N3 C1 1.428(3) . ?
N4 C4 1.330(3) . ?
N4 C5 1.358(3) . ?
N5 C4 1.453(4) . ?
N6 C6 1.326(3) . ?
N6 C7 1.360(3) . ?
N7 C6 1.445(5) . ?
C2 C3 1.378(4) . ?
C5 C5 1.373(4) 14_444 ?
C7 C7 1.380(4) 5_565 ?
